data_7121840
loop_
_publ_author_name
'Shu, Tao'
'Li, Sun'
'Chen, Xiang-Yu'
'Liu, Qiang'
'von Essen, Carolina'
'Rissanen, Kari'
'Enders, Dieter'

_publ_section_title
;
 Asymmetric synthesis of functionalized tetrahydrofluorenones via an
 NHC-catalyzed homoenolate Michael addition.
;
_journal_issue 55
_journal_name_full 'Chemical communications (Cambridge, England)'
_journal_page_first 7661
_journal_page_last 7664
_journal_paper_doi 10.1039/c8cc04145h
_journal_volume 54
_journal_year 2018
_chemical_absolute_configuration syn
_chemical_formula_moiety 'C17 H18 O4'
_chemical_formula_sum 'C17 H18 O4'
_chemical_formula_weight 286.31
_space_group_crystal_system monoclinic
_space_group_IT_number 4
_space_group_name_Hall 'P 2yb'
_space_group_name_H-M_alt 'P 1 21 1'
_symmetry_space_group_name_Hall 'P 2yb'
_symmetry_space_group_name_H-M 'P 1 21 1'
_atom_sites_solution_hydrogens geom
_audit_creation_date 2017-12-08
_audit_creation_method
;
Olex2 1.2
(compiled 2015.09.30 svn.r3233 for OlexSys, GUI svn.r5103)
;
_audit_update_record
;
2018-05-22 deposited with the CCDC.
2018-06-14 downloaded from the CCDC.
;
_cell_angle_alpha 90
_cell_angle_beta 110.677(3)
_cell_angle_gamma 90
_cell_formula_units_Z 2
_cell_length_a 7.69761(17)
_cell_length_b 12.2794(2)
_cell_length_c 8.18769(18)
_cell_measurement_reflns_used 5333
_cell_measurement_temperature 120.01(10)
_cell_measurement_theta_max 76.4010
_cell_measurement_theta_min 5.7630
_cell_volume 724.07(3)
_computing_cell_refinement 'CrysAlisPro 1.171.38.43 (Rigaku OD, 2015)'
_computing_data_collection 'CrysAlisPro 1.171.38.43 (Rigaku OD, 2015)'
_computing_data_reduction 'CrysAlisPro 1.171.38.43 (Rigaku OD, 2015)'
_computing_molecular_graphics 'Olex2 (Dolomanov et al., 2009)'
_computing_publication_material 'Olex2 (Dolomanov et al., 2009)'
_computing_structure_refinement 'ShelXL (Sheldrick, 2015)'
_computing_structure_solution 'ShelXT (Sheldrick, 2015)'
_diffrn_ambient_environment N~2~
_diffrn_ambient_temperature 120.01(10)
_diffrn_detector 'CCD plate'
_diffrn_detector_area_resol_mean 5.1977
_diffrn_detector_type Atlas
_diffrn_measured_fraction_theta_full 0.996
_diffrn_measured_fraction_theta_max 0.996
_diffrn_measurement_details
;
List of Runs (angles in degrees, time in seconds):

  # Type    Start    End  Width  t~exp~   \w     \q     \k     \f   Frames
#--------------------------------------------------------------------------
  1  \w     29.00  54.00   1.00    1.00    --   41.90  37.00  30.00   25
  2  \w    121.00 177.00   1.00    2.00    --  112.00  77.00   0.00   56
  3  \w    143.00 178.00   1.00    2.00    --  112.00  77.00 -30.00   35
  4  \w    139.00 165.00   1.00    2.00    --  112.00  45.00 -60.00   26
  5  \w    130.00 177.00   1.00    2.00    --  112.00  77.00  30.00   47
  6  \w    130.00 176.00   1.00    2.00    --  112.00  77.00  60.00   46
  7  \w    125.00 176.00   1.00    2.00    --  112.00  75.00 -51.79   51
  8  \w    144.00 175.00   1.00    2.00    --  112.00 111.00-120.00   31
  9  \w     89.00 122.00   1.00    2.00    --  112.00  30.00  30.00   33
 10  \w     87.00 123.00   1.00    2.00    --  112.00  45.00 -30.00   36
 11  \w     84.00 109.00   1.00    2.00    --  112.00  61.00 -30.00   25
 12  \w     87.00 114.00   1.00    2.00    --  112.00  45.00   0.00   27
 13  \w     86.00 113.00   1.00    2.00    --  112.00  61.00   0.00   27
 14  \w     87.00 119.00   1.00    2.00    --  112.00  45.00  30.00   32
 15  \w     91.00 118.00   1.00    2.00    --  112.00  61.00  60.00   27
 16  \w     84.00 109.00   1.00    2.00    --  112.00  61.00  30.00   25
 17  \w     88.00 121.00   1.00    2.00    --  112.00  45.00  60.00   33
 18  \w    110.00 167.00   1.00    2.00    --  112.00  30.00 120.00   57
 19  \w    110.00 161.00   1.00    2.00    --  112.00 111.00 150.00   51
 20  \w     82.00 109.00   1.00    2.00    --  112.00  77.00   0.00   27
 21  \w     82.00 108.00   1.00    2.00    --  112.00  75.00 -51.79   26
 22  \w     84.00 110.00   1.00    2.00    --  112.00  61.00 -60.00   26
 23  \w     86.00 112.00   1.00    2.00    --  112.00  45.00 -60.00   26
 24  \w     79.00 105.00   1.00    2.00    --  112.00  77.00 -30.00   26
 25  \w     81.00 108.00   1.00    2.00    --  112.00  77.00 -60.00   27
 26  \w     79.00 106.00   1.00    2.00    --  112.00  77.00  30.00   27
 27  \w     81.00 119.00   1.00    2.00    --  112.00  77.00  60.00   38
 28  \w     83.00 108.00   1.00    2.00    --  112.00  64.00  53.34   25
 29  \w     61.00  86.00   1.00    2.00    --  112.00  15.00  60.00   25
 30  \w    108.00 145.00   1.00    2.00    --  112.00 -77.00 150.00   37
 31  \w     39.00  72.00   1.00    2.00    --  112.00 -77.00 150.00   33
 32  \w     39.00  99.00   1.00    2.00    --  112.00-111.00  30.00   60
 33  \w     61.00  87.00   1.00    2.00    --  112.00 -77.00-150.00   26
 34  \w     95.00 140.00   1.00    2.00    --  112.00 -77.00-150.00   45
 35  \w     23.00  78.00   1.00    1.00    --   41.90-125.00-180.00   55
 36  \w    -59.00 -33.00   1.00    1.00    --  -41.90 -57.00  30.00   26
 37  \w    -61.00 -34.00   1.00    1.00    --  -41.90 -37.00  30.00   27
 38  \w    -69.00  26.00   1.00    1.00    --  -41.90  57.00  90.00   95
 39  \w    -91.00  -9.00   1.00    1.00    --  -41.90 -77.00-150.00   82
 40  \w   -118.00  -9.00   1.00    1.00    --  -41.90 -77.00 -30.00  109
;
_diffrn_measurement_device 'four-circle diffractometer'
_diffrn_measurement_device_type 'SuperNova, Dual, Cu at zero, Atlas'
_diffrn_measurement_method '\w scans'
_diffrn_orient_matrix_type 'CrysAlisPro convention (1999,Acta A55,543-557)'
_diffrn_orient_matrix_UB_11 -0.0075905000
_diffrn_orient_matrix_UB_12 -0.0440766000
_diffrn_orient_matrix_UB_13 0.1735352000
_diffrn_orient_matrix_UB_21 -0.2133386000
_diffrn_orient_matrix_UB_22 -0.0061733000
_diffrn_orient_matrix_UB_23 -0.0814474000
_diffrn_orient_matrix_UB_31 0.0139635000
_diffrn_orient_matrix_UB_32 -0.1173074000
_diffrn_orient_matrix_UB_33 -0.0608229000
_diffrn_radiation_monochromator mirror
_diffrn_radiation_probe x-ray
_diffrn_radiation_type CuK\a
_diffrn_radiation_wavelength 1.54184
_diffrn_reflns_av_R_equivalents 0.0385
_diffrn_reflns_av_unetI/netI 0.0430
_diffrn_reflns_Laue_measured_fraction_full 0.996
_diffrn_reflns_Laue_measured_fraction_max 0.996
_diffrn_reflns_limit_h_max 9
_diffrn_reflns_limit_h_min -9
_diffrn_reflns_limit_k_max 14
_diffrn_reflns_limit_k_min -15
_diffrn_reflns_limit_l_max 10
_diffrn_reflns_limit_l_min -10
_diffrn_reflns_number 6876
_diffrn_reflns_point_group_measured_fraction_full 0.958
_diffrn_reflns_point_group_measured_fraction_max 0.956
_diffrn_reflns_theta_full 67.684
_diffrn_reflns_theta_max 74.992
_diffrn_reflns_theta_min 5.776
_diffrn_source 'micro-focus sealed X-ray tube'
_diffrn_source_type 'SuperNova (Cu) X-ray Source'
_exptl_absorpt_coefficient_mu 0.761
_exptl_absorpt_correction_T_max 0.935
_exptl_absorpt_correction_T_min 0.845
_exptl_absorpt_correction_type gaussian
_exptl_absorpt_process_details
;
CrysAlisPro 1.171.38.43 (Rigaku Oxford Diffraction, 2015)
Numerical absorption correction based on gaussian integration over
            a multifaceted crystal model
Empirical absorption correction using spherical harmonics,
 implemented in SCALE3 ABSPACK scaling algorithm.
;
_exptl_crystal_colour colorless
_exptl_crystal_density_diffrn 1.313
_exptl_crystal_description block
_exptl_crystal_F_000 304
_exptl_crystal_size_max 0.361
_exptl_crystal_size_mid 0.219
_exptl_crystal_size_min 0.1
_refine_diff_density_max 0.236
_refine_diff_density_min -0.256
_refine_diff_density_rms 0.049
_refine_ls_abs_structure_details
;
 Flack x determined using 1239 quotients [(I+)-(I-)]/[(I+)+(I-)]
 (Parsons, Flack and Wagner, Acta Cryst. B69 (2013) 249-259).
;
_refine_ls_abs_structure_Flack 0.04(11)
_refine_ls_extinction_method none
_refine_ls_goodness_of_fit_ref 1.031
_refine_ls_hydrogen_treatment constr
_refine_ls_matrix_type full
_refine_ls_number_parameters 192
_refine_ls_number_reflns 2861
_refine_ls_number_restraints 1
_refine_ls_restrained_S_all 1.031
_refine_ls_R_factor_all 0.0420
_refine_ls_R_factor_gt 0.0414
_refine_ls_shift/su_max 0.000
_refine_ls_shift/su_mean 0.000
_refine_ls_structure_factor_coef Fsqd
_refine_ls_weighting_details 'w=1/[\s^2^(Fo^2^)+(0.0790P)^2^+0.0392P] where P=(Fo^2^+2Fc^2^)/3'
_refine_ls_weighting_scheme calc
_refine_ls_wR_factor_gt 0.1064
_refine_ls_wR_factor_ref 0.1076
_reflns_Friedel_coverage 0.830
_reflns_Friedel_fraction_full 0.916
_reflns_Friedel_fraction_max 0.912
_reflns_number_gt 2807
_reflns_number_total 2861
_reflns_threshold_expression 'I > 2\s(I)'
_cod_data_source_file c8cc04145h2.cif
_cod_data_source_block 2a
_cod_depositor_comments 'Adding full bibliography for 7121840.cif.'
_cod_database_code 7121840
_chemical_oxdiff_formula C15H10O4
_shelx_space_group_comment
;
The symmetry employed for this shelxl refinement is uniquely defined
by the following loop, which should always be used as a source of
symmetry information in preference to the above space-group names.
They are only intended as comments.
;
_reflns_odcompleteness_completeness 99.62
_reflns_odcompleteness_iscentric 1
_reflns_odcompleteness_theta 74.33
_olex2_refinement_description
;
1. Fixed Uiso
 At 1.2 times of:
  All C(H) groups, All C(H,H) groups
 At 1.5 times of:
  All C(H,H,H) groups
2.a Ternary CH refined with riding coordinates:
 C00D(H00E), C00I(H00I)
2.b Secondary CH2 refined with riding coordinates:
 C00B(H00A,H00B), C00C(H00C,H00D)
2.c Aromatic/amide H refined with riding coordinates:
 C008(H008), C009(H009), C00E(H00F), C00F(H00G), C00G(H00H), C00J(H00J)
2.d Idealised Me refined as rotating group:
 C00K(H00K,H00L,H00M), C00L(H00N,H00O,H00P)
;
_shelx_shelxl_version_number 2014/7
_olex2_submission_special_instructions 'No special instructions were received'
_oxdiff_exptl_absorpt_empirical_details
;
Empirical correction (ABSPACK) includes:
- Absorption correction using spherical harmonics
- Frame scaling
- Detector area scaling
;
_oxdiff_exptl_absorpt_empirical_full_max 1.633
_oxdiff_exptl_absorpt_empirical_full_min 0.637

loop_
_space_group_symop_operation_xyz
'x, y, z'
'-x, y+1/2, -z'

loop_
_atom_site_label
_atom_site_type_symbol
_atom_site_fract_x
_atom_site_fract_y
_atom_site_fract_z
_atom_site_U_iso_or_equiv
_atom_site_adp_type
_atom_site_occupancy
_atom_site_site_symmetry_order
_atom_site_calc_flag
_atom_site_refinement_flags_posn
O001 O 0.6435(2) 0.51083(13) 0.9459(2) 0.0199(3) Uani 1 1 d .
O002 O 0.0680(2) 0.25419(15) 0.8366(2) 0.0275(4) Uani 1 1 d .
O003 O -0.1501(2) 0.68905(15) 0.5842(2) 0.0276(4) Uani 1 1 d .
O004 O 0.1178(3) 0.7172(2) 0.7992(3) 0.0494(7) Uani 1 1 d .
C005 C 0.4193(3) 0.52936(17) 0.5445(3) 0.0181(4) Uani 1 1 d .
C006 C 0.5370(3) 0.44826(18) 0.6428(3) 0.0174(4) Uani 1 1 d .
C007 C 0.0332(3) 0.68117(18) 0.6588(3) 0.0206(4) Uani 1 1 d .
C008 C 0.4156(3) 0.5540(2) 0.3777(3) 0.0232(5) Uani 1 1 d .
H008 H 0.3365 0.6075 0.3112 0.028 Uiso 1 1 calc R
C009 C 0.3908(3) 0.26601(19) 0.9001(3) 0.0220(4) Uani 1 1 d .
H009 H 0.4138 0.1986 0.9553 0.026 Uiso 1 1 calc R
C00A C 0.1975(3) 0.30424(18) 0.8205(3) 0.0212(4) Uani 1 1 d .
C00B C 0.1692(3) 0.40611(18) 0.7114(3) 0.0194(4) Uani 1 1 d .
H00A H 0.0515 0.4388 0.7026 0.023 Uiso 1 1 calc R
H00B H 0.1620 0.3863 0.5945 0.023 Uiso 1 1 calc R
C00C C 0.1185(3) 0.62244(19) 0.5432(3) 0.0206(4) Uani 1 1 d .
H00C H 0.1256 0.6717 0.4530 0.025 Uiso 1 1 calc R
H00D H 0.0401 0.5615 0.4866 0.025 Uiso 1 1 calc R
C00D C 0.3132(3) 0.58079(18) 0.6490(3) 0.0182(4) Uani 1 1 d .
H00E H 0.3860 0.6430 0.7122 0.022 Uiso 1 1 calc R
C00E C 0.6540(3) 0.39063(19) 0.5775(3) 0.0206(4) Uani 1 1 d .
H00F H 0.7320 0.3365 0.6434 0.025 Uiso 1 1 calc R
C00F C 0.5339(3) 0.32571(18) 0.8948(3) 0.0205(4) Uani 1 1 d .
H00G H 0.6521 0.2955 0.9403 0.025 Uiso 1 1 calc R
C00G C 0.6511(3) 0.41624(19) 0.4103(3) 0.0238(5) Uani 1 1 d .
H00H H 0.7287 0.3791 0.3645 0.029 Uiso 1 1 calc R
C00H C 0.5155(3) 0.43858(18) 0.8198(3) 0.0166(4) Uani 1 1 d .
C00I C 0.3237(3) 0.49081(17) 0.7850(3) 0.0167(4) Uani 1 1 d .
H00I H 0.3175 0.5230 0.8922 0.020 Uiso 1 1 calc R
C00J C 0.5336(3) 0.4966(2) 0.3118(3) 0.0259(5) Uani 1 1 d .
H00J H 0.5332 0.5124 0.2006 0.031 Uiso 1 1 calc R
C00K C 0.8369(3) 0.4935(2) 0.9806(3) 0.0261(5) Uani 1 1 d .
H00K H 0.8624 0.5029 0.8749 0.039 Uiso 1 1 calc GR
H00L H 0.8700 0.4209 1.0240 0.039 Uiso 1 1 calc GR
H00M H 0.9082 0.5450 1.0662 0.039 Uiso 1 1 calc GR
C00L C -0.2417(3) 0.7462(2) 0.6862(4) 0.0293(5) Uani 1 1 d .
H00N H -0.3736 0.7443 0.6258 0.044 Uiso 1 1 calc GR
H00O H -0.2002 0.8204 0.7024 0.044 Uiso 1 1 calc GR
H00P H -0.2119 0.7115 0.7979 0.044 Uiso 1 1 calc GR

loop_
_atom_site_aniso_label
_atom_site_aniso_U_11
_atom_site_aniso_U_22
_atom_site_aniso_U_33
_atom_site_aniso_U_23
_atom_site_aniso_U_13
_atom_site_aniso_U_12
O001 0.0183(7) 0.0222(8) 0.0185(7) -0.0033(6) 0.0056(5) 0.0003(5)
O002 0.0270(8) 0.0266(9) 0.0307(8) 0.0048(7) 0.0125(7) -0.0043(6)
O003 0.0178(7) 0.0349(10) 0.0290(9) -0.0008(7) 0.0069(6) 0.0060(6)
O004 0.0221(9) 0.0736(16) 0.0472(12) -0.0373(12) 0.0056(8) 0.0052(9)
C005 0.0190(9) 0.0159(11) 0.0197(10) -0.0010(7) 0.0074(8) -0.0020(7)
C006 0.0182(9) 0.0185(11) 0.0170(9) -0.0015(7) 0.0080(7) -0.0018(7)
C007 0.0179(10) 0.0169(10) 0.0257(11) 0.0006(8) 0.0062(8) 0.0003(8)
C008 0.0255(11) 0.0245(11) 0.0199(10) 0.0036(8) 0.0084(8) -0.0005(8)
C009 0.0287(10) 0.0174(10) 0.0202(10) 0.0025(7) 0.0090(8) 0.0016(8)
C00A 0.0263(10) 0.0204(11) 0.0187(10) -0.0005(8) 0.0102(8) -0.0020(8)
C00B 0.0188(9) 0.0209(11) 0.0191(9) 0.0014(7) 0.0074(7) 0.0000(7)
C00C 0.0218(10) 0.0187(10) 0.0208(9) 0.0028(8) 0.0071(8) 0.0024(8)
C00D 0.0185(9) 0.0172(10) 0.0194(9) 0.0009(7) 0.0075(7) 0.0013(8)
C00E 0.0206(9) 0.0193(11) 0.0240(10) -0.0039(8) 0.0105(8) -0.0013(8)
C00F 0.0220(10) 0.0208(11) 0.0183(9) 0.0013(7) 0.0065(8) 0.0045(8)
C00G 0.0248(10) 0.0255(12) 0.0268(11) -0.0061(9) 0.0160(9) -0.0021(8)
C00H 0.0175(9) 0.0171(10) 0.0158(9) -0.0019(7) 0.0067(7) 0.0016(7)
C00I 0.0175(9) 0.0167(10) 0.0166(9) -0.0003(7) 0.0069(7) 0.0011(7)
C00J 0.0308(11) 0.0323(14) 0.0189(10) -0.0013(8) 0.0140(9) -0.0051(9)
C00K 0.0171(9) 0.0272(13) 0.0311(12) -0.0041(9) 0.0047(8) -0.0006(8)
C00L 0.0237(10) 0.0314(13) 0.0361(12) 0.0029(10) 0.0146(9) 0.0070(9)

loop_
_atom_type_symbol
_atom_type_description
_atom_type_scat_dispersion_real
_atom_type_scat_dispersion_imag
_atom_type_scat_source
C C 0.0181 0.0091 'International Tables Vol C Tables 4.2.6.8 and 6.1.1.4'
H H 0.0000 0.0000 'International Tables Vol C Tables 4.2.6.8 and 6.1.1.4'
O O 0.0492 0.0322 'International Tables Vol C Tables 4.2.6.8 and 6.1.1.4'

loop_
_exptl_crystal_face_index_h
_exptl_crystal_face_index_k
_exptl_crystal_face_index_l
_exptl_crystal_face_perp_dist
5 1 -1 0.0492
-5 -1 1 0.0508
1 -5 -4 0.1138
-1 5 4 0.1056
0 -2 5 0.1017
-1 4 -4 0.1077
1 -4 4 0.1352

loop_
_geom_angle_atom_site_label_1
_geom_angle_atom_site_label_2
_geom_angle_atom_site_label_3
_geom_angle
C00K O001 C00H 116.64(17)
C007 O003 C00L 115.09(19)
C006 C005 C00D 109.98(18)
C008 C005 C006 120.4(2)
C008 C005 C00D 129.6(2)
C005 C006 C00H 109.80(18)
C00E C006 C005 121.2(2)
C00E C006 C00H 129.0(2)
O003 C007 C00C 111.87(19)
O004 C007 O003 123.2(2)
O004 C007 C00C 124.9(2)
C005 C008 H008 120.7
C005 C008 C00J 118.6(2)
C00J C008 H008 120.7
C00A C009 H009 119.1
C00F C009 H009 119.1
C00F C009 C00A 121.7(2)
O002 C00A C009 121.9(2)
O002 C00A C00B 122.0(2)
C009 C00A C00B 115.99(19)
C00A C00B H00A 108.9
C00A C00B H00B 108.9
C00A C00B C00I 113.57(17)
H00A C00B H00B 107.7
C00I C00B H00A 108.9
C00I C00B H00B 108.9
C007 C00C H00C 109.4
C007 C00C H00D 109.4
C007 C00C C00D 111.08(18)
H00C C00C H00D 108.0
C00D C00C H00C 109.4
C00D C00C H00D 109.4
C005 C00D C00C 115.79(18)
C005 C00D H00E 107.6
C005 C00D C00I 101.93(16)
C00C C00D H00E 107.6
C00C C00D C00I 115.92(17)
C00I C00D H00E 107.6
C006 C00E H00F 120.9
C006 C00E C00G 118.2(2)
C00G C00E H00F 120.9
C009 C00F H00G 118.0
C009 C00F C00H 124.0(2)
C00H C00F H00G 118.0
C00E C00G H00H 119.6
C00J C00G C00E 120.7(2)
C00J C00G H00H 119.6
O001 C00H C006 110.80(17)
O001 C00H C00F 109.34(16)
O001 C00H C00I 104.06(16)
C006 C00H C00I 102.16(16)
C00F C00H C006 115.81(17)
C00F C00H C00I 113.92(18)
C00B C00I C00D 111.40(16)
C00B C00I C00H 110.48(17)
C00B C00I H00I 110.4
C00D C00I H00I 110.4
C00H C00I C00D 103.48(15)
C00H C00I H00I 110.4
C008 C00J H00J 119.6
C00G C00J C008 120.8(2)
C00G C00J H00J 119.6
O001 C00K H00K 109.5
O001 C00K H00L 109.5
O001 C00K H00M 109.5
H00K C00K H00L 109.5
H00K C00K H00M 109.5
H00L C00K H00M 109.5
O003 C00L H00N 109.5
O003 C00L H00O 109.5
O003 C00L H00P 109.5
H00N C00L H00O 109.5
H00N C00L H00P 109.5
H00O C00L H00P 109.5

loop_
_geom_bond_atom_site_label_1
_geom_bond_atom_site_label_2
_geom_bond_distance
O001 C00H 1.451(2)
O001 C00K 1.429(3)
O002 C00A 1.217(3)
O003 C007 1.329(3)
O003 C00L 1.449(3)
O004 C007 1.189(3)
C005 C006 1.395(3)
C005 C008 1.390(3)
C005 C00D 1.514(3)
C006 C00E 1.392(3)
C006 C00H 1.520(3)
C007 C00C 1.512(3)
C008 H008 0.9300
C008 C00J 1.399(3)
C009 H009 0.9300
C009 C00A 1.475(3)
C009 C00F 1.336(3)
C00A C00B 1.508(3)
C00B H00A 0.9700
C00B H00B 0.9700
C00B C00I 1.534(3)
C00C H00C 0.9700
C00C H00D 0.9700
C00C C00D 1.530(3)
C00D H00E 0.9800
C00D C00I 1.550(3)
C00E H00F 0.9300
C00E C00G 1.397(3)
C00F H00G 0.9300
C00F C00H 1.502(3)
C00G H00H 0.9300
C00G C00J 1.388(4)
C00H C00I 1.541(3)
C00I H00I 0.9800
C00J H00J 0.9300
C00K H00K 0.9600
C00K H00L 0.9600
C00K H00M 0.9600
C00L H00N 0.9600
C00L H00O 0.9600
C00L H00P 0.9600

loop_
_geom_torsion_atom_site_label_1
_geom_torsion_atom_site_label_2
_geom_torsion_atom_site_label_3
_geom_torsion_atom_site_label_4
_geom_torsion
O001 C00H C00I C00B -158.67(16)
O001 C00H C00I C00D 81.98(18)
O002 C00A C00B C00I 145.3(2)
O003 C007 C00C C00D -161.18(18)
O004 C007 C00C C00D 19.4(4)
C005 C006 C00E C00G 0.1(3)
C005 C006 C00H O001 -89.6(2)
C005 C006 C00H C00F 145.18(19)
C005 C006 C00H C00I 20.8(2)
C005 C008 C00J C00G 0.4(3)
C005 C00D C00I C00B -84.84(18)
C005 C00D C00I C00H 33.87(19)
C006 C005 C008 C00J -0.7(3)
C006 C005 C00D C00C -148.76(19)
C006 C005 C00D C00I -22.0(2)
C006 C00E C00G C00J -0.4(3)
C006 C00H C00I C00B 85.95(19)
C006 C00H C00I C00D -33.4(2)
C007 C00C C00D C005 -174.75(18)
C007 C00C C00D C00I 65.9(2)
C008 C005 C006 C00E 0.4(3)
C008 C005 C006 C00H 179.40(19)
C008 C005 C00D C00C 32.9(3)
C008 C005 C00D C00I 159.6(2)
C009 C00A C00B C00I -37.4(2)
C009 C00F C00H O001 128.6(2)
C009 C00F C00H C006 -105.4(2)
C009 C00F C00H C00I 12.6(3)
C00A C009 C00F C00H 4.1(3)
C00A C00B C00I C00D 166.86(17)
C00A C00B C00I C00H 52.4(2)
C00C C00D C00I C00B 41.8(2)
C00C C00D C00I C00H 160.55(18)
C00D C005 C006 C00E -178.13(19)
C00D C005 C006 C00H 0.9(2)
C00D C005 C008 C00J 177.6(2)
C00E C006 C00H O001 89.3(3)
C00E C006 C00H C00F -35.9(3)
C00E C006 C00H C00I -160.3(2)
C00E C00G C00J C008 0.2(4)
C00F C009 C00A O002 -174.2(2)
C00F C009 C00A C00B 8.5(3)
C00F C00H C00I C00B -39.7(2)
C00F C00H C00I C00D -159.05(17)
C00H C006 C00E C00G -178.6(2)
C00K O001 C00H C006 -60.3(2)
C00K O001 C00H C00F 68.6(2)
C00K O001 C00H C00I -169.39(18)
C00L O003 C007 O004 0.5(4)
C00L O003 C007 C00C -178.98(19)

loop_
_exptl_oxdiff_crystal_face_indexfrac_h
_exptl_oxdiff_crystal_face_indexfrac_k
_exptl_oxdiff_crystal_face_indexfrac_l
_exptl_oxdiff_crystal_face_x
_exptl_oxdiff_crystal_face_y
_exptl_oxdiff_crystal_face_z
5.0000 1.0000 -1.0000 -0.2556 -0.9914 0.0133
-5.0000 -1.0000 1.0000 0.2556 0.9914 -0.0133
1.0000 -5.0000 -4.0000 -0.4813 0.1433 0.8438
-1.0000 5.0000 4.0000 0.4813 -0.1433 -0.8438
-0.0000 -2.0000 5.0000 0.9558 -0.3949 -0.0695
-1.0000 4.0000 -4.0000 -0.8629 0.5144 -0.2399
1.0000 -4.0000 4.0000 0.8629 -0.5144 0.2399
